data_2225935
loop_
_publ_author_name
'Zhang, Cheng-Bo'
'Zhang, Hai-Quan'
'Li, Qing-Shan'
'Xing, Guang-Zhong'

_publ_section_title
;
 2',10'-Dibromospiro[cylohexane-1,6-dibenzo[<i>d</i>,<i>f</i>][1,3]dioxepine]
;
_journal_coeditor_code NG2752
_journal_issue 5
_journal_name_full 'Acta Crystallographica Section E'
_journal_page_first o1047
_journal_paper_doi 10.1107/S1600536810012535
_journal_volume 66
_journal_year 2010
_chemical_formula_iupac 'C18 H16 Br2 O2'
_chemical_formula_moiety 'C18 H16 Br2 O2'
_chemical_formula_sum 'C18 H16 Br2 O2'
_chemical_formula_weight 424.13
_chemical_name_systematic
;
2',10'-Dibromospiro[cylohexane-1,6-dibenzo[<i>d</i>,<i>f</i>][1,3]dioxepine]
;
_space_group_IT_number 61
_symmetry_cell_setting orthorhombic
_symmetry_space_group_name_Hall '-P 2ac 2ab'
_symmetry_space_group_name_H-M 'P b c a'
_atom_sites_solution_hydrogens geom
_atom_sites_solution_primary direct
_atom_sites_solution_secondary difmap
_cell_angle_alpha 90.00
_cell_angle_beta 90.00
_cell_angle_gamma 90.00
_cell_formula_units_Z 8
_cell_length_a 17.793(4)
_cell_length_b 10.143(5)
_cell_length_c 18.279(5)
_cell_measurement_reflns_used 3788
_cell_measurement_temperature 290(2)
_cell_measurement_theta_max 54.84
_cell_measurement_theta_min 2.23
_cell_volume 3299(2)
_computing_cell_refinement 'RAPID-AUTO (Rigaku, 1998)'
_computing_data_collection 'RAPID-AUTO (Rigaku, 1998)'
_computing_data_reduction 'CrystalStructure (Rigaku/MSC, 2002)'
_computing_molecular_graphics 'PLATON (Spek, 2009)'
_computing_publication_material 'SHELXL97 (Sheldrick, 2008)'
_computing_structure_refinement 'SHELXL97 (Sheldrick, 2008)'
_computing_structure_solution 'SHELXS97 (Sheldrick, 2008)'
_diffrn_ambient_temperature 290(2)
_diffrn_measured_fraction_theta_full 0.987
_diffrn_measured_fraction_theta_max 0.987
_diffrn_measurement_device_type 'Rigaku R-AXIS RAPID'
_diffrn_measurement_method '\w scans'
_diffrn_radiation_monochromator graphite
_diffrn_radiation_source 'fine-focus sealed tube'
_diffrn_radiation_type MoK\a
_diffrn_radiation_wavelength 0.71073
_diffrn_reflns_av_R_equivalents 0.0878
_diffrn_reflns_av_sigmaI/netI 0.0563
_diffrn_reflns_limit_h_max 23
_diffrn_reflns_limit_h_min -18
_diffrn_reflns_limit_k_max 12
_diffrn_reflns_limit_k_min -12
_diffrn_reflns_limit_l_max 23
_diffrn_reflns_limit_l_min -23
_diffrn_reflns_number 29533
_diffrn_reflns_theta_full 27.48
_diffrn_reflns_theta_max 27.48
_diffrn_reflns_theta_min 3.05
_diffrn_standards_decay_% 0
_diffrn_standards_interval_count 0
_diffrn_standards_interval_time 0
_diffrn_standards_number 0
_exptl_absorpt_coefficient_mu 4.919
_exptl_absorpt_correction_T_max 0.6137
_exptl_absorpt_correction_T_min 0.5673
_exptl_absorpt_correction_type multi-scan
_exptl_absorpt_process_details '(ABSCOR; Higashi, 1995)'
_exptl_crystal_colour white
_exptl_crystal_density_diffrn 1.708
_exptl_crystal_density_method 'not measured'
_exptl_crystal_description block
_exptl_crystal_F_000 1680
_exptl_crystal_size_max 0.13
_exptl_crystal_size_mid 0.12
_exptl_crystal_size_min 0.11
_refine_diff_density_max 0.354
_refine_diff_density_min -0.638
_refine_ls_extinction_method none
_refine_ls_goodness_of_fit_ref 0.999
_refine_ls_hydrogen_treatment constr
_refine_ls_matrix_type full
_refine_ls_number_parameters 199
_refine_ls_number_reflns 3735
_refine_ls_number_restraints 0
_refine_ls_restrained_S_all 0.999
_refine_ls_R_factor_all 0.0914
_refine_ls_R_factor_gt 0.0445
_refine_ls_shift/su_max 0.016
_refine_ls_shift/su_mean 0.002
_refine_ls_structure_factor_coef Fsqd
_refine_ls_weighting_details 'calc w=1/[\s^2^(Fo^2^)+(0.0490P)^2^+1.6141P] where P=(Fo^2^+2Fc^2^)/3'
_refine_ls_weighting_scheme calc
_refine_ls_wR_factor_gt 0.0941
_refine_ls_wR_factor_ref 0.1111
_reflns_number_gt 2294
_reflns_number_total 3735
_reflns_threshold_expression I>2sigma(I)
_cod_data_source_file ng2752.cif
_cod_data_source_block I
_cod_original_sg_symbol_Hall '-P 2ac 2ab '
_cod_database_code 2225935
_cod_database_fobs_code 2225935

loop_
_symmetry_equiv_pos_as_xyz
'x, y, z'
'-x+1/2, -y, z+1/2'
'-x, y+1/2, -z+1/2'
'x+1/2, -y+1/2, -z'
'-x, -y, -z'
'x-1/2, y, -z-1/2'
'x, -y-1/2, z-1/2'
'-x-1/2, y-1/2, z'

loop_
_atom_site_type_symbol
_atom_site_label
_atom_site_fract_x
_atom_site_fract_y
_atom_site_fract_z
_atom_site_U_iso_or_equiv
_atom_site_adp_type
_atom_site_calc_flag
_atom_site_refinement_flags
_atom_site_occupancy
_atom_site_disorder_assembly
_atom_site_disorder_group
Br Br1 1.04490(3) 0.06701(5) 0.35791(2) 0.07070(18) Uani d . 1 . .
Br Br2 0.85968(3) 0.22102(6) 0.73751(2) 0.0790(2) Uani d . 1 . .
C C1 1.0023(2) 0.2318(4) 0.38479(19) 0.0504(10) Uani d . 1 . .
C C2 1.0211(2) 0.3410(4) 0.3440(2) 0.0509(10) Uani d . 1 . .
H H2 1.0543 0.3341 0.3049 0.061 Uiso calc R 1 . .
C C3 0.9896(2) 0.4612(4) 0.36234(18) 0.0468(9) Uani d . 1 . .
H H3 1.0008 0.5357 0.3348 0.056 Uiso calc R 1 . .
C C4 0.94151(19) 0.4708(4) 0.42156(18) 0.0384(8) Uani d . 1 . .
C C5 0.92258(19) 0.3603(4) 0.46297(17) 0.0393(8) Uani d . 1 . .
C C6 0.9533(2) 0.2386(4) 0.44328(18) 0.0447(9) Uani d . 1 . .
H H6 0.9409 0.1629 0.4693 0.054 Uiso calc R 1 . .
C C7 0.8410(2) 0.3224(4) 0.65214(18) 0.0487(9) Uani d . 1 . .
C C8 0.8863(2) 0.3024(4) 0.59131(18) 0.0436(9) Uani d . 1 . .
H H8 0.9245 0.2400 0.5928 0.052 Uiso calc R 1 . .
C C9 0.87442(18) 0.3757(4) 0.52831(17) 0.0375(8) Uani d . 1 . .
C C10 0.81592(19) 0.4670(4) 0.52830(17) 0.0399(8) Uani d . 1 . .
C C11 0.7721(2) 0.4878(4) 0.5897(2) 0.0485(9) Uani d . 1 . .
H H11 0.7339 0.5504 0.5887 0.058 Uiso calc R 1 . .
C C12 0.7850(2) 0.4158(4) 0.65240(19) 0.0532(10) Uani d . 1 . .
H H12 0.7564 0.4302 0.6942 0.064 Uiso calc R 1 . .
C C13 0.84221(18) 0.6288(4) 0.43511(18) 0.0402(8) Uani d . 1 . .
C C14 0.8204(2) 0.6406(4) 0.35503(17) 0.0488(9) Uani d . 1 . .
H H14A 0.7663 0.6509 0.3512 0.059 Uiso calc R 1 . .
H H14B 0.8343 0.5603 0.3295 0.059 Uiso calc R 1 . .
C C15 0.8591(2) 0.7583(5) 0.3188(2) 0.0610(12) Uani d . 1 . .
H H15A 0.9128 0.7420 0.3163 0.073 Uiso calc R 1 . .
H H15B 0.8406 0.7681 0.2692 0.073 Uiso calc R 1 . .
C C16 0.8450(3) 0.8833(5) 0.3606(2) 0.0709(13) Uani d . 1 . .
H H16A 0.7919 0.9043 0.3588 0.085 Uiso calc R 1 . .
H H16B 0.8723 0.9551 0.3377 0.085 Uiso calc R 1 . .
C C17 0.8696(3) 0.8706(4) 0.4399(2) 0.0634(11) Uani d . 1 . .
H H17A 0.9236 0.8582 0.4420 0.076 Uiso calc R 1 . .
H H17B 0.8575 0.9511 0.4660 0.076 Uiso calc R 1 . .
C C18 0.8310(2) 0.7552(4) 0.4764(2) 0.0507(10) Uani d . 1 . .
H H18A 0.8506 0.7451 0.5256 0.061 Uiso calc R 1 . .
H H18B 0.7776 0.7735 0.4802 0.061 Uiso calc R 1 . .
O O1 0.91933(12) 0.5946(2) 0.44369(12) 0.0406(6) Uani d . 1 . .
O O2 0.79528(13) 0.5265(3) 0.46336(12) 0.0439(6) Uani d . 1 . .

loop_
_atom_site_aniso_label
_atom_site_aniso_U_11
_atom_site_aniso_U_22
_atom_site_aniso_U_33
_atom_site_aniso_U_12
_atom_site_aniso_U_13
_atom_site_aniso_U_23
Br1 0.0773(3) 0.0523(3) 0.0825(3) 0.0132(2) 0.0174(2) -0.0179(2)
Br2 0.1021(4) 0.0865(4) 0.0482(3) 0.0256(3) 0.0059(2) 0.0173(2)
C1 0.050(2) 0.049(3) 0.052(2) 0.0083(19) -0.0017(17) -0.0152(18)
C2 0.050(2) 0.053(3) 0.049(2) 0.0007(19) 0.0078(17) -0.0141(19)
C3 0.042(2) 0.049(3) 0.049(2) -0.0094(18) 0.0049(16) -0.0013(17)
C4 0.0355(19) 0.036(2) 0.0436(18) -0.0013(15) -0.0019(14) -0.0083(15)
C5 0.0358(19) 0.041(2) 0.0407(17) -0.0019(16) -0.0029(14) -0.0054(15)
C6 0.047(2) 0.037(2) 0.051(2) 0.0000(18) 0.0004(16) -0.0026(16)
C7 0.055(2) 0.050(3) 0.0416(19) -0.0012(19) 0.0015(16) 0.0006(17)
C8 0.045(2) 0.040(2) 0.0448(19) 0.0040(17) -0.0025(15) -0.0028(16)
C9 0.0367(19) 0.035(2) 0.0406(18) -0.0023(16) 0.0005(14) -0.0033(15)
C10 0.039(2) 0.040(2) 0.0413(18) -0.0010(16) -0.0017(14) 0.0008(15)
C11 0.039(2) 0.050(3) 0.057(2) 0.0081(18) 0.0087(16) 0.0004(18)
C12 0.055(2) 0.059(3) 0.046(2) 0.007(2) 0.0129(17) -0.0014(18)
C13 0.033(2) 0.037(2) 0.0505(19) 0.0008(16) 0.0029(14) 0.0023(16)
C14 0.047(2) 0.054(3) 0.046(2) 0.0001(19) 0.0004(16) 0.0043(17)
C15 0.052(2) 0.072(4) 0.058(2) 0.004(2) 0.0043(18) 0.018(2)
C16 0.062(3) 0.057(3) 0.094(3) 0.003(2) 0.009(2) 0.025(3)
C17 0.065(3) 0.039(3) 0.086(3) 0.001(2) 0.007(2) -0.003(2)
C18 0.050(2) 0.044(3) 0.058(2) 0.0050(19) 0.0041(17) -0.0028(18)
O1 0.0348(13) 0.0354(16) 0.0516(13) -0.0005(11) -0.0001(10) -0.0037(11)
O2 0.0379(14) 0.0448(17) 0.0489(13) -0.0042(11) -0.0044(11) 0.0071(11)

loop_
_atom_type_symbol
_atom_type_description
_atom_type_scat_dispersion_real
_atom_type_scat_dispersion_imag
_atom_type_scat_source
C C 0.0033 0.0016 'International Tables Vol C Tables 4.2.6.8 and 6.1.1.4'
H H 0.0000 0.0000 'International Tables Vol C Tables 4.2.6.8 and 6.1.1.4'
O O 0.0106 0.0060 'International Tables Vol C Tables 4.2.6.8 and 6.1.1.4'
Br Br -0.2901 2.4595 'International Tables Vol C Tables 4.2.6.8 and 6.1.1.4'

loop_
_geom_angle_atom_site_label_1
_geom_angle_atom_site_label_2
_geom_angle_atom_site_label_3
_geom_angle_site_symmetry_1
_geom_angle_site_symmetry_3
_geom_angle
_geom_angle_publ_flag
C2 C1 C6 . . 122.2(4) ?
C2 C1 Br1 . . 118.1(3) ?
C6 C1 Br1 . . 119.7(3) ?
C1 C2 C3 . . 118.7(3) ?
C1 C2 H2 . . 120.7 ?
C3 C2 H2 . . 120.7 ?
C4 C3 C2 . . 120.2(4) ?
C4 C3 H3 . . 119.9 ?
C2 C3 H3 . . 119.9 ?
O1 C4 C3 . . 118.2(3) ?
O1 C4 C5 . . 120.3(3) ?
C3 C4 C5 . . 121.2(3) ?
C4 C5 C6 . . 118.4(3) ?
C4 C5 C9 . . 119.6(3) ?
C6 C5 C9 . . 121.9(3) ?
C1 C6 C5 . . 119.4(4) ?
C1 C6 H6 . . 120.3 ?
C5 C6 H6 . . 120.3 ?
C12 C7 C8 . . 121.6(3) ?
C12 C7 Br2 . . 119.8(3) ?
C8 C7 Br2 . . 118.5(3) ?
C9 C8 C7 . . 119.9(3) ?
C9 C8 H8 . . 120.0 ?
C7 C8 H8 . . 120.0 ?
C8 C9 C10 . . 118.0(3) ?
C8 C9 C5 . . 121.8(3) ?
C10 C9 C5 . . 120.2(3) ?
O2 C10 C11 . . 118.7(3) ?
O2 C10 C9 . . 119.3(3) ?
C11 C10 C9 . . 121.5(3) ?
C12 C11 C10 . . 120.0(3) ?
C12 C11 H11 . . 120.0 ?
C10 C11 H11 . . 120.0 ?
C7 C12 C11 . . 118.9(3) ?
C7 C12 H12 . . 120.5 ?
C11 C12 H12 . . 120.5 ?
O1 C13 O2 . . 110.3(3) ?
O1 C13 C18 . . 106.3(3) ?
O2 C13 C18 . . 111.1(3) ?
O1 C13 C14 . . 111.8(3) ?
O2 C13 C14 . . 104.8(3) ?
C18 C13 C14 . . 112.6(3) ?
C13 C14 C15 . . 111.3(3) ?
C13 C14 H14A . . 109.4 ?
C15 C14 H14A . . 109.4 ?
C13 C14 H14B . . 109.4 ?
C15 C14 H14B . . 109.4 ?
H14A C14 H14B . . 108.0 ?
C16 C15 C14 . . 111.3(3) ?
C16 C15 H15A . . 109.4 ?
C14 C15 H15A . . 109.4 ?
C16 C15 H15B . . 109.4 ?
C14 C15 H15B . . 109.4 ?
H15A C15 H15B . . 108.0 ?
C15 C16 C17 . . 111.4(4) ?
C15 C16 H16A . . 109.3 ?
C17 C16 H16A . . 109.3 ?
C15 C16 H16B . . 109.3 ?
C17 C16 H16B . . 109.3 ?
H16A C16 H16B . . 108.0 ?
C18 C17 C16 . . 110.8(4) ?
C18 C17 H17A . . 109.5 ?
C16 C17 H17A . . 109.5 ?
C18 C17 H17B . . 109.5 ?
C16 C17 H17B . . 109.5 ?
H17A C17 H17B . . 108.1 ?
C13 C18 C17 . . 112.2(3) ?
C13 C18 H18A . . 109.2 ?
C17 C18 H18A . . 109.2 ?
C13 C18 H18B . . 109.2 ?
C17 C18 H18B . . 109.2 ?
H18A C18 H18B . . 107.9 ?
C4 O1 C13 . . 117.8(3) ?
C10 O2 C13 . . 118.2(3) ?

loop_
_geom_bond_atom_site_label_1
_geom_bond_atom_site_label_2
_geom_bond_site_symmetry_2
_geom_bond_distance
_geom_bond_publ_flag
Br1 C1 . 1.900(4) ?
Br2 C7 . 1.898(4) ?
C1 C2 . 1.377(6) ?
C1 C6 . 1.381(5) ?
C2 C3 . 1.382(6) ?
C2 H2 . 0.9300 ?
C3 C4 . 1.384(5) ?
C3 H3 . 0.9300 ?
C4 O1 . 1.376(4) ?
C4 C5 . 1.394(5) ?
C5 C6 . 1.398(5) ?
C5 C9 . 1.478(5) ?
C6 H6 . 0.9300 ?
C7 C12 . 1.374(5) ?
C7 C8 . 1.388(5) ?
C8 C9 . 1.387(5) ?
C8 H8 . 0.9300 ?
C9 C10 . 1.394(5) ?
C10 O2 . 1.381(4) ?
C10 C11 . 1.383(5) ?
C11 C12 . 1.379(5) ?
C11 H11 . 0.9300 ?
C12 H12 . 0.9300 ?
C13 O1 . 1.424(4) ?
C13 O2 . 1.428(4) ?
C13 C18 . 1.501(5) ?
C13 C14 . 1.519(5) ?
C14 C15 . 1.530(5) ?
C14 H14A . 0.9700 ?
C14 H14B . 0.9700 ?
C15 C16 . 1.502(6) ?
C15 H15A . 0.9700 ?
C15 H15B . 0.9700 ?
C16 C17 . 1.521(6) ?
C16 H16A . 0.9700 ?
C16 H16B . 0.9700 ?
C17 C18 . 1.512(6) ?
C17 H17A . 0.9700 ?
C17 H17B . 0.9700 ?
C18 H18A . 0.9700 ?
C18 H18B . 0.9700 ?

loop_
_cod_related_entry_id
_cod_related_entry_database
_cod_related_entry_code
1 ChemSpider 24744829
